data_4100787
loop_
_publ_author_name
'Rose Maria Carlos'
'Daniel Rodrigues Cardoso'
'Eduardo Ernesto Castellano'
'Renata Zachi Osti'
'Ademir Jo\~ao Camargo'
'Luis Guilherme Macedo'
'Douglas Wagner Franco'

_publ_contact_author_address
;
Instituto de Quimica de Sao Carlos, Avenida do Trabalhador
Saocarlense 400, Cx Postal 780, CEP 13.566-590,
Sao Carlos, SP, Brazil.
;
_publ_contact_author_email douglas@iqsc.usp.br
_publ_contact_author_fax 55-16-2730976
_publ_contact_author_name 'Douglas W. Franco'
_publ_section_title
;
Reactivity of Radicals Generated on Irradiation
of trans-[Ru(NH3)4(NO2)P(OEt)3](PF6)
;
_journal_name_full 'Journal of the American Chemical Society'
_journal_page_first 2546
_journal_page_last 2555
_journal_paper_doi 10.1021/ja0373263
_journal_volume 126
_journal_year 2004
_chemical_formula_moiety 'C6 H27 N5 O5 P Ru, F6 P'
_chemical_formula_sum 'C6 H27 F6 N5 O5 P2 Ru'
_chemical_formula_weight 526.34
_space_group_IT_number 19
_space_group_name_Hall 'P 2ac 2ab'
_space_group_name_H-M_alt 'P 21 21 21'
_symmetry_cell_setting orthorhombic
_symmetry_space_group_name_Hall 'P 2ac 2ab'
_symmetry_space_group_name_H-M 'P 21 21 21'
_cell_angle_alpha 90.00
_cell_angle_beta 90.00
_cell_angle_gamma 90.00
_cell_formula_units_Z 4
_cell_length_a 10.134(1)
_cell_length_b 10.200(1)
_cell_length_c 19.395(1)
_cell_measurement_temperature 120(2)
_cell_volume 2004.8(3)
_exptl_crystal_density_diffrn 1.744
_cod_depositor_comments
;
The following automatic conversions were performed:
'_symmetry_cell_setting' value 'Orthorhombic' changed to 'orthorhombic'
according to '/home/saulius/struct/CIF-dictionaries/cif_core.dic'
dictionary named 'cif_core.dic' version 2.4.1 from 2010-06-29.

Automatic conversion script
Id: cif_fix_enum 1527 2010-12-29 10:47:43Z saulius 
;
_cod_database_code 4100787

loop_
_symmetry_equiv_pos_as_xyz
'x, y, z'
'-x+1/2, -y, z+1/2'
'x+1/2, -y+1/2, -z'
'-x, y+1/2, -z+1/2'

loop_
_atom_site_label
_atom_site_type_symbol
_atom_site_fract_x
_atom_site_fract_y
_atom_site_fract_z
_atom_site_U_iso_or_equiv
_atom_site_adp_type
_atom_site_occupancy
_atom_site_calc_flag
_atom_site_refinement_flags
_atom_site_disorder_assembly
_atom_site_disorder_group
Ru Ru 0.17063(2) 0.97423(2) 0.943058(11) 0.01106(7) Uani 1 d . . .
P1 P 0.33403(8) 1.09735(7) 0.90323(3) 0.01313(15) Uani 1 d . . .
P2 P 0.18507(8) 0.78922(8) 0.67855(4) 0.01815(16) Uani 1 d . . .
F1 F 0.2722(2) 0.7831(2) 0.74675(9) 0.0365(5) Uani 1 d . . .
F2 F 0.0993(2) 0.7964(2) 0.60856(11) 0.0423(6) Uani 1 d . . .
F3 F 0.1540(2) 0.94019(17) 0.69192(9) 0.0297(4) Uani 1 d . . .
F4 F 0.2140(2) 0.6377(2) 0.66424(12) 0.0396(5) Uani 1 d . . .
F5 F 0.0559(2) 0.7504(2) 0.72103(12) 0.0398(5) Uani 1 d . . .
F6 F 0.31316(18) 0.82762(19) 0.63482(8) 0.0265(4) Uani 1 d . . .
O1 O 0.3268(2) 1.25531(18) 0.90667(10) 0.0180(4) Uani 1 d . . .
O2 O 0.47796(19) 1.09126(19) 0.93877(11) 0.0172(4) Uani 1 d . . .
O3 O 0.3599(2) 1.0652(2) 0.82340(10) 0.0194(5) Uani 1 d . . .
O51 O -0.0354(2) 0.7713(2) 0.93959(11) 0.0237(5) Uani 1 d . . .
O52 O -0.0269(2) 0.8639(2) 1.03900(10) 0.0213(5) Uani 1 d . . .
N1 N 0.0623(2) 0.9902(3) 0.84857(11) 0.0180(5) Uani 1 d . . .
H1A H 0.0071 0.9203 0.8443 0.027 Uiso 1 calc R . .
H1B H 0.1196 0.9915 0.8124 0.027 Uiso 1 calc R . .
H1C H 0.0142 1.0655 0.8489 0.027 Uiso 1 calc R . .
N5 N 0.0162(2) 0.8550(2) 0.97823(12) 0.0179(5) Uani 1 d . . .
N2 N 0.2636(3) 0.9401(2) 1.04010(12) 0.0179(5) Uani 1 d . . .
H2A H 0.2012 0.9206 1.0722 0.027 Uiso 1 calc R . .
H2B H 0.3083 1.0133 1.0533 0.027 Uiso 1 calc R . .
H2C H 0.3209 0.8718 1.0362 0.027 Uiso 1 calc R . .
N4 N 0.2495(3) 0.7989(2) 0.89855(12) 0.0159(5) Uani 1 d . . .
H4A H 0.3107 0.7638 0.9276 0.024 Uiso 1 calc R . .
H4B H 0.2882 0.8182 0.8574 0.024 Uiso 1 calc R . .
H4C H 0.1833 0.7401 0.8917 0.024 Uiso 1 calc R . .
N3 N 0.0687(2) 1.1327(2) 0.99209(12) 0.0179(5) Uani 1 d . . .
H3A H 0.0231 1.1792 0.9599 0.027 Uiso 1 calc R . .
H3B H 0.1282 1.1862 1.0132 0.027 Uiso 1 calc R . .
H3C H 0.0116 1.1002 1.0240 0.027 Uiso 1 calc R . .
C11 C 0.2244(3) 1.3203(3) 0.86700(18) 0.0264(7) Uani 1 d . . .
H11A H 0.1482 1.3407 0.8971 0.032 Uiso 1 calc R . .
H11B H 0.1937 1.2622 0.8294 0.032 Uiso 1 calc R . .
C12 C 0.2805(3) 1.4450(3) 0.83732(19) 0.0353(9) Uani 1 d . . .
H12A H 0.3205 1.4970 0.8743 0.053 Uiso 1 calc R . .
H12B H 0.2096 1.4957 0.8156 0.053 Uiso 1 calc R . .
H12C H 0.3477 1.4234 0.8028 0.053 Uiso 1 calc R . .
C21 C 0.5513(3) 0.9698(3) 0.93178(16) 0.0271(7) Uani 1 d R . .
H21A H 0.5810 0.9587 0.8835 0.033 Uiso 1 calc R . .
H21B H 0.4944 0.8944 0.9440 0.033 Uiso 1 calc R . .
C22 C 0.6675(3) 0.9750(4) 0.9787(2) 0.0375(8) Uani 1 d . . .
H22A H 0.7222 1.0510 0.9670 0.056 Uiso 1 calc R . .
H22B H 0.7196 0.8946 0.9735 0.056 Uiso 1 calc R . .
H22C H 0.6372 0.9828 1.0265 0.056 Uiso 1 calc R . .
C31 C 0.4614(3) 1.1330(3) 0.78341(15) 0.0253(7) Uani 1 d . . .
H31A H 0.5425 1.0791 0.7815 0.030 Uiso 1 calc R . .
H31B H 0.4833 1.2177 0.8055 0.030 Uiso 1 calc R . .
C32 C 0.4099(4) 1.1562(4) 0.71162(18) 0.0409(10) Uani 1 d . . .
H32A H 0.3828 1.0725 0.6912 0.061 Uiso 1 calc R . .
H32B H 0.4794 1.1957 0.6833 0.061 Uiso 1 calc R . .
H32C H 0.3339 1.2155 0.7136 0.061 Uiso 1 calc R . .

loop_
_atom_site_aniso_label
_atom_site_aniso_U_11
_atom_site_aniso_U_22
_atom_site_aniso_U_33
_atom_site_aniso_U_23
_atom_site_aniso_U_13
_atom_site_aniso_U_12
Ru 0.01209(11) 0.00983(11) 0.01126(11) 0.00026(8) 0.00038(9) 0.00011(9)
P1 0.0134(3) 0.0123(3) 0.0136(3) -0.0004(2) 0.0003(3) -0.0015(3)
P2 0.0189(4) 0.0186(4) 0.0170(3) -0.0029(3) 0.0002(3) -0.0022(3)
F1 0.0417(12) 0.0527(14) 0.0152(9) 0.0004(9) -0.0073(9) 0.0033(11)
F2 0.0332(11) 0.0594(15) 0.0343(11) -0.0132(11) -0.0173(10) 0.0054(11)
F3 0.0315(11) 0.0207(10) 0.0371(10) -0.0051(7) 0.0072(9) 0.0018(8)
F4 0.0402(12) 0.0177(11) 0.0609(13) -0.0061(10) 0.0086(11) -0.0002(9)
F5 0.0309(11) 0.0339(12) 0.0545(13) 0.0013(10) 0.0189(10) -0.0095(9)
F6 0.0249(9) 0.0331(10) 0.0216(8) 0.0050(7) 0.0075(8) 0.0032(9)
O1 0.0203(10) 0.0108(9) 0.0229(10) 0.0024(8) -0.0032(10) -0.0013(9)
O2 0.0160(9) 0.0146(10) 0.0211(10) -0.0003(8) -0.0016(9) -0.0012(8)
O3 0.0203(10) 0.0240(11) 0.0139(9) -0.0027(8) 0.0053(8) -0.0088(8)
O51 0.0255(11) 0.0194(11) 0.0262(11) -0.0041(9) 0.0005(10) -0.0106(9)
O52 0.0226(11) 0.0234(11) 0.0178(10) 0.0036(8) 0.0066(8) -0.0017(9)
N1 0.0196(12) 0.0175(14) 0.0169(11) 0.0010(9) -0.0023(10) 0.0003(10)
N5 0.0180(12) 0.0152(13) 0.0205(12) 0.0033(10) 0.0004(10) 0.0037(11)
N2 0.0210(12) 0.0163(14) 0.0164(12) -0.0019(9) -0.0009(10) 0.0025(10)
N4 0.0190(13) 0.0136(12) 0.0152(11) -0.0019(9) -0.0006(10) -0.0001(10)
N3 0.0193(13) 0.0163(13) 0.0181(12) 0.0003(10) 0.0007(10) 0.0024(10)
C11 0.0240(16) 0.0189(17) 0.0364(18) 0.0025(14) -0.0122(14) 0.0013(13)
C12 0.047(2) 0.0206(19) 0.0386(19) 0.0132(15) -0.0049(17) 0.0015(15)
C21 0.0222(15) 0.0223(16) 0.0370(18) 0.0017(15) -0.0034(14) 0.0062(14)
C22 0.0268(17) 0.0328(19) 0.053(2) 0.0057(16) -0.0125(17) 0.0046(19)
C31 0.0248(16) 0.0329(18) 0.0182(14) -0.0040(13) 0.0082(13) -0.0111(14)
C32 0.043(2) 0.057(3) 0.0229(17) 0.0060(17) 0.0035(16) -0.022(2)

loop_
_geom_bond_atom_site_label_1
_geom_bond_atom_site_label_2
_geom_bond_distance
_geom_bond_site_symmetry_2
_geom_bond_publ_flag
Ru N5 2.096(3) . ?
Ru N2 2.133(2) . ?
Ru N4 2.141(2) . ?
Ru N3 2.141(2) . ?
Ru N1 2.142(2) . ?
Ru P1 2.2171(8) . ?
P1 O3 1.6041(19) . ?
P1 O1 1.614(2) . ?
P1 O2 1.615(2) . ?
P2 F1 1.591(2) . ?
P2 F3 1.5930(19) . ?
P2 F5 1.596(2) . ?
P2 F4 1.597(2) . ?
P2 F6 1.5993(19) . ?
P2 F2 1.614(2) . ?
O1 C11 1.452(4) . ?
O2 C21 1.451(3) . ?
O3 C31 1.462(4) . ?
O51 N5 1.251(3) . ?
O52 N5 1.260(3) . ?
C11 C12 1.507(4) . ?
C21 C22 1.489(4) . ?
C31 C32 1.506(5) . ?
